data_2224805
loop_
_publ_author_name
'Andrade, L. C. R.'
'Paix\~ao, J. A.'
'de Almeida, M. J. M.'
'Tavares da Silva, E. J.'
'Fernandes Roleira, F. M.'

_publ_section_title
;
 5\a-Androst-3-en-17\b-yl acetate
;
_journal_coeditor_code WN2371
_journal_issue 1
_journal_name_full 'Acta Crystallographica Section E'
_journal_page_first o184
_journal_paper_doi 10.1107/S1600536809053264
_journal_volume 66
_journal_year 2010
_chemical_formula_iupac 'C21 H32 O2'
_chemical_formula_moiety 'C21 H32 O2'
_chemical_formula_sum 'C21 H32 O2'
_chemical_formula_weight 316.47
_chemical_name_systematic
;
5\a-Androst-3-en-17\b-yl acetate
;
_space_group_IT_number 5
_space_group_name_Hall 'C 2y'
_symmetry_cell_setting monoclinic
_symmetry_space_group_name_Hall 'C 2y'
_symmetry_space_group_name_H-M 'C 1 2 1'
_atom_sites_solution_hydrogens geom
_atom_sites_solution_primary direct
_atom_sites_solution_secondary difmap
_audit_creation_method SHELXL-97
_cell_angle_alpha 90.00
_cell_angle_beta 99.8740(10)
_cell_angle_gamma 90.00
_cell_formula_units_Z 4
_cell_length_a 14.7728(3)
_cell_length_b 6.26730(10)
_cell_length_c 20.2514(5)
_cell_measurement_reflns_used 7585
_cell_measurement_temperature 293(2)
_cell_measurement_theta_max 21.481
_cell_measurement_theta_min 2.799
_cell_volume 1847.21(7)
_computing_cell_refinement 'SAINT (Bruker, 2003)'
_computing_data_collection 'SMART (Bruker, 2003)'
_computing_data_reduction SAINT
_computing_molecular_graphics 'ORTEPII (Johnson, 1976)'
_computing_publication_material 'SHELXL97 (Sheldrick, 2008)'
_computing_structure_refinement 'SHELXL97 (Sheldrick, 2008)'
_computing_structure_solution 'SHELXS97 (Sheldrick, 2008)'
_diffrn_ambient_temperature 293(2)
_diffrn_measured_fraction_theta_full 0.945
_diffrn_measured_fraction_theta_max 0.945
_diffrn_measurement_device_type 'Bruker APEXII CCD area-detector diffractometer'
_diffrn_measurement_method '\f and \w scans'
_diffrn_radiation_monochromator graphite
_diffrn_radiation_source 'fine-focus sealed tube'
_diffrn_radiation_type MoK\a
_diffrn_radiation_wavelength 0.71073
_diffrn_reflns_av_R_equivalents 0.0302
_diffrn_reflns_av_sigmaI/netI 0.0351
_diffrn_reflns_limit_h_max 18
_diffrn_reflns_limit_h_min -18
_diffrn_reflns_limit_k_max 8
_diffrn_reflns_limit_k_min -8
_diffrn_reflns_limit_l_max 25
_diffrn_reflns_limit_l_min -26
_diffrn_reflns_number 22420
_diffrn_reflns_theta_full 27.93
_diffrn_reflns_theta_max 27.93
_diffrn_reflns_theta_min 2.04
_exptl_absorpt_coefficient_mu 0.071
_exptl_absorpt_correction_T_max 0.993
_exptl_absorpt_correction_T_min 0.971
_exptl_absorpt_correction_type multi-scan
_exptl_absorpt_process_details '(SADABS; Sheldrick, 2000)'
_exptl_crystal_colour colourless
_exptl_crystal_density_diffrn 1.138
_exptl_crystal_density_method 'not measured'
_exptl_crystal_description prism
_exptl_crystal_F_000 696
_exptl_crystal_size_max 0.41
_exptl_crystal_size_mid 0.39
_exptl_crystal_size_min 0.10
_refine_diff_density_max 0.127
_refine_diff_density_min -0.167
_refine_ls_extinction_method none
_refine_ls_goodness_of_fit_ref 1.075
_refine_ls_hydrogen_treatment constr
_refine_ls_matrix_type full
_refine_ls_number_parameters 211
_refine_ls_number_reflns 2292
_refine_ls_number_restraints 1
_refine_ls_restrained_S_all 1.074
_refine_ls_R_factor_all 0.0851
_refine_ls_R_factor_gt 0.0449
_refine_ls_shift/su_max 0.000
_refine_ls_shift/su_mean 0.000
_refine_ls_structure_factor_coef Fsqd
_refine_ls_weighting_details 'calc w=1/[\s^2^(Fo^2^)+(0.0455P)^2^+0.3162P] where P=(Fo^2^+2Fc^2^)/3'
_refine_ls_weighting_scheme calc
_refine_ls_wR_factor_gt 0.0888
_refine_ls_wR_factor_ref 0.1024
_reflns_number_gt 1554
_reflns_number_total 2292
_reflns_threshold_expression I>2\s(I)
_cod_data_source_file wn2371.cif
_cod_data_source_block I
_cod_original_sg_symbol_H-M 'C 2'
_cod_database_code 2224805
_cod_database_fobs_code 2224805

loop_
_symmetry_equiv_pos_as_xyz
'x, y, z'
'-x, y, -z'
'x+1/2, y+1/2, z'
'-x+1/2, y+1/2, -z'

loop_
_atom_site_type_symbol
_atom_site_label
_atom_site_fract_x
_atom_site_fract_y
_atom_site_fract_z
_atom_site_U_iso_or_equiv
_atom_site_adp_type
_atom_site_calc_flag
_atom_site_refinement_flags
_atom_site_occupancy
_atom_site_disorder_assembly
_atom_site_disorder_group
C C1 0.19131(17) 0.6621(5) 0.62336(12) 0.0534(7) Uani d . 1 . .
H H1A 0.1677 0.7480 0.6565 0.064 Uiso calc R 1 . .
H H1B 0.2252 0.7558 0.5983 0.064 Uiso calc R 1 . .
C C2 0.11018(18) 0.5657(6) 0.57530(14) 0.0724(9) Uani d . 1 . .
H H2A 0.0626 0.5259 0.6006 0.087 Uiso calc R 1 . .
H H2B 0.0848 0.6733 0.5429 0.087 Uiso calc R 1 . .
C C3 0.13589(19) 0.3740(5) 0.53863(13) 0.0633(8) Uani d . 1 . .
H H3 0.0923 0.3151 0.5050 0.076 Uiso calc R 1 . .
C C4 0.21769(18) 0.2854(5) 0.55206(12) 0.0525(7) Uani d . 1 . .
H H4 0.2288 0.1648 0.5279 0.063 Uiso calc R 1 . .
C C5 0.29364(15) 0.3678(4) 0.60392(11) 0.0428(6) Uani d . 1 . .
H H5 0.3265 0.4721 0.5808 0.051 Uiso calc R 1 . .
C C6 0.36450(17) 0.2002(4) 0.63145(13) 0.0508(7) Uani d . 1 . .
H H6A 0.3366 0.0950 0.6568 0.061 Uiso calc R 1 . .
H H6B 0.3858 0.1278 0.5946 0.061 Uiso calc R 1 . .
C C7 0.44506(15) 0.3031(4) 0.67622(12) 0.0480(7) Uani d . 1 . .
H H7A 0.4773 0.3944 0.6493 0.058 Uiso calc R 1 . .
H H7B 0.4873 0.1928 0.6958 0.058 Uiso calc R 1 . .
C C8 0.41595(15) 0.4351(4) 0.73221(11) 0.0385(6) Uani d . 1 . .
H H8 0.3911 0.3380 0.7626 0.046 Uiso calc R 1 . .
C C9 0.34047(14) 0.5989(4) 0.70474(10) 0.0353(5) Uani d . 1 . .
H H9 0.3681 0.6951 0.6756 0.042 Uiso calc R 1 . .
C C10 0.25731(14) 0.4943(4) 0.65963(11) 0.0394(6) Uani d . 1 . .
C C11 0.31613(15) 0.7380(4) 0.76137(11) 0.0434(6) Uani d . 1 . .
H H11A 0.2728 0.8468 0.7421 0.052 Uiso calc R 1 . .
H H11B 0.2860 0.6500 0.7905 0.052 Uiso calc R 1 . .
C C12 0.39942(15) 0.8466(4) 0.80345(11) 0.0429(6) Uani d . 1 . .
H H12A 0.4253 0.9487 0.7759 0.052 Uiso calc R 1 . .
H H12B 0.3800 0.9237 0.8401 0.052 Uiso calc R 1 . .
C C13 0.47280(15) 0.6831(4) 0.83163(11) 0.0378(6) Uani d . 1 . .
C C14 0.49663(14) 0.5547(4) 0.77246(11) 0.0399(6) Uani d . 1 . .
H H14 0.5161 0.6592 0.7417 0.048 Uiso calc R 1 . .
C C15 0.58350(16) 0.4311(5) 0.80303(13) 0.0599(8) Uani d . 1 . .
H H15A 0.6212 0.4002 0.7694 0.072 Uiso calc R 1 . .
H H15B 0.5679 0.2981 0.8229 0.072 Uiso calc R 1 . .
C C16 0.63351(16) 0.5840(5) 0.85708(13) 0.0572(7) Uani d . 1 . .
H H16A 0.6450 0.5148 0.9006 0.069 Uiso calc R 1 . .
H H16B 0.6917 0.6301 0.8458 0.069 Uiso calc R 1 . .
C C17 0.56810(15) 0.7744(4) 0.85757(12) 0.0447(6) Uani d . 1 . .
H H17 0.5826 0.8834 0.8263 0.054 Uiso calc R 1 . .
C C18 0.44041(17) 0.5428(5) 0.88509(12) 0.0530(7) Uani d . 1 . .
H H18A 0.4859 0.4358 0.8998 0.080 Uiso calc R 1 . .
H H18B 0.3835 0.4751 0.8664 0.080 Uiso calc R 1 . .
H H18C 0.4316 0.6296 0.9225 0.080 Uiso calc R 1 . .
C C19 0.20421(17) 0.3490(5) 0.70079(13) 0.0562(7) Uani d . 1 . .
H H19A 0.1693 0.4350 0.7265 0.084 Uiso calc R 1 . .
H H19B 0.2468 0.2625 0.7305 0.084 Uiso calc R 1 . .
H H19C 0.1634 0.2587 0.6711 0.084 Uiso calc R 1 . .
C C17A 0.64397(18) 0.9967(5) 0.94474(13) 0.0538(7) Uani d . 1 . .
C C17B 0.6399(2) 1.0837(7) 1.01266(14) 0.0876(11) Uani d . 1 . .
H H17B 0.5804 1.0557 1.0238 0.131 Uiso calc R 1 . .
H H17C 0.6505 1.2348 1.0129 0.131 Uiso calc R 1 . .
H H17D 0.6862 1.0165 1.0450 0.131 Uiso calc R 1 . .
O O17A 0.57234(11) 0.8688(3) 0.92319(8) 0.0531(5) Uani d . 1 . .
O O17B 0.70289(13) 1.0344(4) 0.91272(10) 0.0760(7) Uani d . 1 . .

loop_
_atom_site_aniso_label
_atom_site_aniso_U_11
_atom_site_aniso_U_22
_atom_site_aniso_U_33
_atom_site_aniso_U_12
_atom_site_aniso_U_13
_atom_site_aniso_U_23
C1 0.0468(15) 0.0607(18) 0.0501(15) 0.0143(13) 0.0005(13) -0.0053(14)
C2 0.0503(16) 0.094(2) 0.0664(19) 0.0145(18) -0.0084(15) -0.021(2)
C3 0.0517(17) 0.085(2) 0.0500(16) -0.0041(17) -0.0007(13) -0.0134(17)
C4 0.0549(16) 0.0559(16) 0.0456(15) -0.0013(14) 0.0061(13) -0.0085(13)
C5 0.0421(13) 0.0468(14) 0.0400(13) 0.0028(13) 0.0082(11) 0.0007(12)
C6 0.0507(16) 0.0492(15) 0.0520(15) 0.0099(13) 0.0074(13) -0.0120(13)
C7 0.0422(14) 0.0486(15) 0.0530(15) 0.0155(12) 0.0072(12) -0.0062(13)
C8 0.0365(12) 0.0400(13) 0.0394(13) 0.0057(11) 0.0079(10) 0.0030(11)
C9 0.0356(12) 0.0359(13) 0.0354(12) 0.0034(11) 0.0085(10) 0.0034(11)
C10 0.0324(12) 0.0456(14) 0.0399(13) 0.0033(11) 0.0059(10) 0.0007(11)
C11 0.0379(13) 0.0472(16) 0.0437(14) 0.0117(12) 0.0028(11) -0.0036(12)
C12 0.0437(14) 0.0432(14) 0.0421(13) 0.0076(12) 0.0079(11) -0.0051(12)
C13 0.0327(12) 0.0441(14) 0.0367(13) 0.0037(10) 0.0063(10) 0.0037(11)
C14 0.0325(12) 0.0421(14) 0.0452(13) 0.0073(11) 0.0074(10) 0.0029(12)
C15 0.0391(14) 0.070(2) 0.0666(18) 0.0160(14) -0.0019(13) -0.0073(16)
C16 0.0378(13) 0.073(2) 0.0582(16) 0.0059(15) 0.0001(12) 0.0014(16)
C17 0.0382(13) 0.0567(15) 0.0389(14) -0.0024(12) 0.0059(11) 0.0019(12)
C18 0.0490(15) 0.0644(17) 0.0459(15) -0.0046(14) 0.0087(12) 0.0078(14)
C19 0.0474(14) 0.0678(18) 0.0556(15) -0.0138(14) 0.0148(12) -0.0053(15)
C17A 0.0412(15) 0.0629(18) 0.0527(17) -0.0044(14) -0.0049(13) 0.0013(14)
C17B 0.070(2) 0.124(3) 0.0644(19) -0.028(2) 0.0012(15) -0.027(2)
O17A 0.0442(10) 0.0721(12) 0.0418(9) -0.0114(10) 0.0045(7) -0.0088(10)
O17B 0.0516(11) 0.1011(17) 0.0758(14) -0.0238(13) 0.0125(10) -0.0063(13)

loop_
_atom_type_symbol
_atom_type_description
_atom_type_scat_dispersion_real
_atom_type_scat_dispersion_imag
_atom_type_scat_source
C C 0.0033 0.0016 'International Tables Vol C Tables 4.2.6.8 and 6.1.1.4'
H H 0.0000 0.0000 'International Tables Vol C Tables 4.2.6.8 and 6.1.1.4'
O O 0.0106 0.0060 'International Tables Vol C Tables 4.2.6.8 and 6.1.1.4'

loop_
_geom_angle_atom_site_label_1
_geom_angle_atom_site_label_2
_geom_angle_atom_site_label_3
_geom_angle_site_symmetry_1
_geom_angle_site_symmetry_3
_geom_angle
_geom_angle_publ_flag
C2 C1 C10 . . 113.4(2) ?
C2 C1 H1A . . 108.9 ?
C10 C1 H1A . . 108.9 ?
C2 C1 H1B . . 108.9 ?
C10 C1 H1B . . 108.9 ?
H1A C1 H1B . . 107.7 ?
C3 C2 C1 . . 113.2(2) ?
C3 C2 H2A . . 108.9 ?
C1 C2 H2A . . 108.9 ?
C3 C2 H2B . . 108.9 ?
C1 C2 H2B . . 108.9 ?
H2A C2 H2B . . 107.7 ?
C4 C3 C2 . . 122.6(3) ?
C4 C3 H3 . . 118.7 ?
C2 C3 H3 . . 118.7 ?
C3 C4 C5 . . 123.6(3) ?
C3 C4 H4 . . 118.2 ?
C5 C4 H4 . . 118.2 ?
C4 C5 C6 . . 114.0(2) ?
C4 C5 C10 . . 112.18(18) ?
C6 C5 C10 . . 112.93(18) ?
C4 C5 H5 . . 105.6 ?
C6 C5 H5 . . 105.6 ?
C10 C5 H5 . . 105.6 ?
C7 C6 C5 . . 110.3(2) ?
C7 C6 H6A . . 109.6 ?
C5 C6 H6A . . 109.6 ?
C7 C6 H6B . . 109.6 ?
C5 C6 H6B . . 109.6 ?
H6A C6 H6B . . 108.1 ?
C6 C7 C8 . . 112.61(19) ?
C6 C7 H7A . . 109.1 ?
C8 C7 H7A . . 109.1 ?
C6 C7 H7B . . 109.1 ?
C8 C7 H7B . . 109.1 ?
H7A C7 H7B . . 107.8 ?
C14 C8 C7 . . 111.78(18) ?
C14 C8 C9 . . 108.42(18) ?
C7 C8 C9 . . 111.75(17) ?
C14 C8 H8 . . 108.3 ?
C7 C8 H8 . . 108.3 ?
C9 C8 H8 . . 108.3 ?
C11 C9 C10 . . 114.78(17) ?
C11 C9 C8 . . 110.83(16) ?
C10 C9 C8 . . 112.44(17) ?
C11 C9 H9 . . 106.0 ?
C10 C9 H9 . . 106.0 ?
C8 C9 H9 . . 106.0 ?
C1 C10 C19 . . 108.93(19) ?
C1 C10 C9 . . 111.59(19) ?
C19 C10 C9 . . 111.01(18) ?
C1 C10 C5 . . 105.87(18) ?
C19 C10 C5 . . 111.4(2) ?
C9 C10 C5 . . 107.95(16) ?
C12 C11 C9 . . 113.60(18) ?
C12 C11 H11A . . 108.8 ?
C9 C11 H11A . . 108.8 ?
C12 C11 H11B . . 108.8 ?
C9 C11 H11B . . 108.8 ?
H11A C11 H11B . . 107.7 ?
C13 C12 C11 . . 111.2(2) ?
C13 C12 H12A . . 109.4 ?
C11 C12 H12A . . 109.4 ?
C13 C12 H12B . . 109.4 ?
C11 C12 H12B . . 109.4 ?
H12A C12 H12B . . 108.0 ?
C17 C13 C12 . . 115.5(2) ?
C17 C13 C18 . . 110.66(18) ?
C12 C13 C18 . . 111.13(19) ?
C17 C13 C14 . . 98.27(17) ?
C12 C13 C14 . . 107.64(17) ?
C18 C13 C14 . . 113.1(2) ?
C8 C14 C13 . . 114.43(17) ?
C8 C14 C15 . . 119.4(2) ?
C13 C14 C15 . . 103.75(18) ?
C8 C14 H14 . . 106.1 ?
C13 C14 H14 . . 106.1 ?
C15 C14 H14 . . 106.1 ?
C14 C15 C16 . . 103.8(2) ?
C14 C15 H15A . . 111.0 ?
C16 C15 H15A . . 111.0 ?
C14 C15 H15B . . 111.0 ?
C16 C15 H15B . . 111.0 ?
H15A C15 H15B . . 109.0 ?
C17 C16 C15 . . 105.17(18) ?
C17 C16 H16A . . 110.7 ?
C15 C16 H16A . . 110.7 ?
C17 C16 H16B . . 110.7 ?
C15 C16 H16B . . 110.7 ?
H16A C16 H16B . . 108.8 ?
O17A C17 C13 . . 111.19(17) ?
O17A C17 C16 . . 113.30(19) ?
C13 C17 C16 . . 104.5(2) ?
O17A C17 H17 . . 109.2 ?
C13 C17 H17 . . 109.2 ?
C16 C17 H17 . . 109.2 ?
C13 C18 H18A . . 109.5 ?
C13 C18 H18B . . 109.5 ?
H18A C18 H18B . . 109.5 ?
C13 C18 H18C . . 109.5 ?
H18A C18 H18C . . 109.5 ?
H18B C18 H18C . . 109.5 ?
C10 C19 H19A . . 109.5 ?
C10 C19 H19B . . 109.5 ?
H19A C19 H19B . . 109.5 ?
C10 C19 H19C . . 109.5 ?
H19A C19 H19C . . 109.5 ?
H19B C19 H19C . . 109.5 ?
O17B C17A O17A . . 123.3(3) ?
O17B C17A C17B . . 125.3(3) ?
O17A C17A C17B . . 111.4(2) ?
C17A C17B H17B . . 109.5 ?
C17A C17B H17C . . 109.5 ?
H17B C17B H17C . . 109.5 ?
C17A C17B H17D . . 109.5 ?
H17B C17B H17D . . 109.5 ?
H17C C17B H17D . . 109.5 ?
C17A O17A C17 . . 116.84(19) ?

loop_
_geom_bond_atom_site_label_1
_geom_bond_atom_site_label_2
_geom_bond_site_symmetry_2
_geom_bond_distance
_geom_bond_publ_flag
C1 C2 . 1.533(3) ?
C1 C10 . 1.533(3) ?
C1 H1A . 0.9700 ?
C1 H1B . 0.9700 ?
C2 C3 . 1.495(4) ?
C2 H2A . 0.9700 ?
C2 H2B . 0.9700 ?
C3 C4 . 1.315(3) ?
C3 H3 . 0.9300 ?
C4 C5 . 1.491(3) ?
C4 H4 . 0.9300 ?
C5 C6 . 1.520(3) ?
C5 C10 . 1.548(3) ?
C5 H5 . 0.9800 ?
C6 C7 . 1.511(3) ?
C6 H6A . 0.9700 ?
C6 H6B . 0.9700 ?
C7 C8 . 1.524(3) ?
C7 H7A . 0.9700 ?
C7 H7B . 0.9700 ?
C8 C14 . 1.521(3) ?
C8 C9 . 1.547(3) ?
C8 H8 . 0.9800 ?
C9 C11 . 1.532(3) ?
C9 C10 . 1.546(3) ?
C9 H9 . 0.9800 ?
C10 C19 . 1.538(3) ?
C11 C12 . 1.531(3) ?
C11 H11A . 0.9700 ?
C11 H11B . 0.9700 ?
C12 C13 . 1.529(3) ?
C12 H12A . 0.9700 ?
C12 H12B . 0.9700 ?
C13 C17 . 1.527(3) ?
C13 C18 . 1.534(3) ?
C13 C14 . 1.534(3) ?
C14 C15 . 1.536(3) ?
C14 H14 . 0.9800 ?
C15 C16 . 1.545(4) ?
C15 H15A . 0.9700 ?
C15 H15B . 0.9700 ?
C16 C17 . 1.536(4) ?
C16 H16A . 0.9700 ?
C16 H16B . 0.9700 ?
C17 O17A . 1.446(3) ?
C17 H17 . 0.9800 ?
C18 H18A . 0.9600 ?
C18 H18B . 0.9600 ?
C18 H18C . 0.9600 ?
C19 H19A . 0.9600 ?
C19 H19B . 0.9600 ?
C19 H19C . 0.9600 ?
C17A O17B . 1.195(3) ?
C17A O17A . 1.340(3) ?
C17A C17B . 1.490(4) ?
C17B H17B . 0.9600 ?
C17B H17C . 0.9600 ?
C17B H17D . 0.9600 ?

loop_
_geom_torsion_atom_site_label_1
_geom_torsion_atom_site_label_2
_geom_torsion_atom_site_label_3
_geom_torsion_atom_site_label_4
_geom_torsion_site_symmetry_1
_geom_torsion_site_symmetry_2
_geom_torsion_site_symmetry_3
_geom_torsion_site_symmetry_4
_geom_torsion
_geom_torsion_publ_flag
C10 C1 C2 C3 . . . . -37.9(3) ?
C1 C2 C3 C4 . . . . 6.9(4) ?
C2 C3 C4 C5 . . . . -1.2(5) ?
C3 C4 C5 C6 . . . . 155.6(3) ?
C3 C4 C5 C10 . . . . 25.7(4) ?
C4 C5 C6 C7 . . . . 172.2(2) ?
C10 C5 C6 C7 . . . . -58.2(3) ?
C5 C6 C7 C8 . . . . 54.7(3) ?
C6 C7 C8 C14 . . . . -174.4(2) ?
C6 C7 C8 C9 . . . . -52.7(3) ?
C14 C8 C9 C11 . . . . -53.2(2) ?
C7 C8 C9 C11 . . . . -176.8(2) ?
C14 C8 C9 C10 . . . . 176.82(17) ?
C7 C8 C9 C10 . . . . 53.2(2) ?
C2 C1 C10 C19 . . . . -60.0(3) ?
C2 C1 C10 C9 . . . . 177.1(2) ?
C2 C1 C10 C5 . . . . 59.9(3) ?
C11 C9 C10 C1 . . . . 61.9(2) ?
C8 C9 C10 C1 . . . . -170.18(18) ?
C11 C9 C10 C19 . . . . -59.8(3) ?
C8 C9 C10 C19 . . . . 68.1(2) ?
C11 C9 C10 C5 . . . . 177.85(19) ?
C8 C9 C10 C5 . . . . -54.2(2) ?
C4 C5 C10 C1 . . . . -52.5(3) ?
C6 C5 C10 C1 . . . . 177.1(2) ?
C4 C5 C10 C19 . . . . 65.8(3) ?
C6 C5 C10 C19 . . . . -64.7(2) ?
C4 C5 C10 C9 . . . . -172.1(2) ?
C6 C5 C10 C9 . . . . 57.5(2) ?
C10 C9 C11 C12 . . . . -177.70(18) ?
C8 C9 C11 C12 . . . . 53.6(2) ?
C9 C11 C12 C13 . . . . -55.1(3) ?
C11 C12 C13 C17 . . . . 163.78(18) ?
C11 C12 C13 C18 . . . . -69.1(2) ?
C11 C12 C13 C14 . . . . 55.2(2) ?
C7 C8 C14 C13 . . . . -177.5(2) ?
C9 C8 C14 C13 . . . . 58.9(2) ?
C7 C8 C14 C15 . . . . -53.7(3) ?
C9 C8 C14 C15 . . . . -177.28(19) ?
C17 C13 C14 C8 . . . . 179.97(19) ?
C12 C13 C14 C8 . . . . -59.9(2) ?
C18 C13 C14 C8 . . . . 63.3(2) ?
C17 C13 C14 C15 . . . . 48.1(2) ?
C12 C13 C14 C15 . . . . 168.3(2) ?
C18 C13 C14 C15 . . . . -68.6(2) ?
C8 C14 C15 C16 . . . . -162.0(2) ?
C13 C14 C15 C16 . . . . -33.2(2) ?
C14 C15 C16 C17 . . . . 4.6(3) ?
C12 C13 C17 O17A . . . . 78.3(3) ?
C18 C13 C17 O17A . . . . -49.0(3) ?
C14 C13 C17 O17A . . . . -167.57(19) ?
C12 C13 C17 C16 . . . . -159.1(2) ?
C18 C13 C17 C16 . . . . 73.6(2) ?
C14 C13 C17 C16 . . . . -45.0(2) ?
C15 C16 C17 O17A . . . . 146.8(2) ?
C15 C16 C17 C13 . . . . 25.6(3) ?
O17B C17A O17A C17 . . . . -0.1(4) ?
C17B C17A O17A C17 . . . . 179.8(2) ?
C13 C17 O17A C17A . . . . -164.9(2) ?
C16 C17 O17A C17A . . . . 77.7(3) ?
C19 C10 C13 C18 . . . . 3.33(19) ?

loop_
_cod_related_entry_id
_cod_related_entry_database
_cod_related_entry_code
1 ChemSpider 10308570
